data_4029646
loop_
_publ_author_name
'Menning, Sebastian'
'Kr\"amer, Maximilian'
'Duckworth, Andrew'
'Rominger, Frank'
'Beeby, Andrew'
'Dreuw, Andreas'
'Bunz, Uwe H. F.'

_publ_section_title
;
 Bridged tolanes: a twisted tale.
;
_journal_issue 14
_journal_name_full 'The Journal of organic chemistry'
_journal_page_first 6571
_journal_page_last 6578
_journal_paper_doi 10.1021/jo5010235
_journal_volume 79
_journal_year 2014
_chemical_formula_sum 'C20 H14 O4'
_chemical_formula_weight 318.31
_chemical_name_systematic
; 
 ? 
;
_space_group_crystal_system monoclinic
_space_group_IT_number 15
_space_group_name_Hall '-C 2yc'
_space_group_name_H-M_alt 'C 1 2/c 1'
_symmetry_space_group_name_Hall '-C 2yc'
_symmetry_space_group_name_H-M 'C 1 2/c 1'
_atom_sites_solution_hydrogens geom
_audit_creation_method SHELXL-2014
_cell_angle_alpha 90
_cell_angle_beta 104.768(5)
_cell_angle_gamma 90
_cell_formula_units_Z 8
_cell_length_a 31.285(5)
_cell_length_b 12.3872(19)
_cell_length_c 9.6298(17)
_cell_measurement_reflns_used 2761
_cell_measurement_temperature 200(2)
_cell_measurement_theta_max 21.09
_cell_measurement_theta_min 2.60
_cell_volume 3608.6(10)
_computing_cell_refinement 'Bruker SAINT'
_computing_data_collection 'Bruker APEX2'
_computing_data_reduction 'Bruker SAINT'
_computing_molecular_graphics 'Bruker SHELXTL'
_computing_publication_material 'Bruker SHELXTL'
_computing_structure_refinement 'SHELXL-2014 (Sheldrick, 2014)'
_computing_structure_solution 'SHELXS-97 (Sheldrick, 2008)'
_diffrn_ambient_temperature 200(2)
_diffrn_measured_fraction_theta_full 0.742
_diffrn_measured_fraction_theta_max 1.000
_diffrn_measurement_device_type 'Bruker APEX-II Quazar'
_diffrn_measurement_method '\f and \w scans'
_diffrn_radiation_type MoK\a
_diffrn_radiation_wavelength 0.71073
_diffrn_reflns_av_R_equivalents 0.0874
_diffrn_reflns_av_unetI/netI 0.0651
_diffrn_reflns_Laue_measured_fraction_full 0.742
_diffrn_reflns_Laue_measured_fraction_max 1.000
_diffrn_reflns_limit_h_max 33
_diffrn_reflns_limit_h_min -33
_diffrn_reflns_limit_k_max 13
_diffrn_reflns_limit_k_min -13
_diffrn_reflns_limit_l_max 10
_diffrn_reflns_limit_l_min -10
_diffrn_reflns_number 15063
_diffrn_reflns_point_group_measured_fraction_full 0.742
_diffrn_reflns_point_group_measured_fraction_max 1.000
_diffrn_reflns_theta_full 25.242
_diffrn_reflns_theta_max 22.720
_diffrn_reflns_theta_min 1.346
_exptl_absorpt_coefficient_mu 0.082
_exptl_absorpt_correction_T_max 0.9579
_exptl_absorpt_correction_T_min 0.6515
_exptl_absorpt_correction_type multi-scan
_exptl_crystal_colour colourless
_exptl_crystal_density_diffrn 1.172
_exptl_crystal_description needle
_exptl_crystal_F_000 1328
_exptl_crystal_size_max 0.450
_exptl_crystal_size_mid 0.050
_exptl_crystal_size_min 0.040
_refine_diff_density_max 0.195
_refine_diff_density_min -0.202
_refine_diff_density_rms 0.042
_refine_ls_extinction_method none
_refine_ls_goodness_of_fit_ref 1.039
_refine_ls_hydrogen_treatment constr
_refine_ls_matrix_type full
_refine_ls_number_parameters 217
_refine_ls_number_reflns 2428
_refine_ls_number_restraints 0
_refine_ls_restrained_S_all 1.039
_refine_ls_R_factor_all 0.0862
_refine_ls_R_factor_gt 0.0541
_refine_ls_shift/su_max 0.000
_refine_ls_shift/su_mean 0.000
_refine_ls_structure_factor_coef Fsqd
_refine_ls_weighting_details 'w=1/[\s^2^(Fo^2^)+(0.0542P)^2^+4.7166P] where P=(Fo^2^+2Fc^2^)/3'
_refine_ls_weighting_scheme calc
_refine_ls_wR_factor_gt 0.1280
_refine_ls_wR_factor_ref 0.1423
_reflns_Friedel_coverage 0.000
_reflns_number_gt 1630
_reflns_number_total 2428
_reflns_threshold_expression 'I > 2\s(I)'
_cod_data_source_file jo5010235_si_010.cif
_cod_data_source_block sme29_sq
_cod_depositor_comments 'Adding full bibliography for 4029638--4029646.cif.'
_cod_database_code 4029646
_shelx_space_group_comment
; 
The symmetry employed for this shelxl refinement is uniquely defined 
by the following loop, which should always be used as a source of 
symmetry information in preference to the above space-group names. 
They are only intended as comments. 
;
_shelx_estimated_absorpt_t_min 0.964
_shelx_estimated_absorpt_t_max 0.997
_shelxl_version_number 2014-3

loop_
_space_group_symop_operation_xyz
'x, y, z'
'-x, y, -z+1/2'
'x+1/2, y+1/2, z'
'-x+1/2, y+1/2, -z+1/2'
'-x, -y, -z'
'x, -y, z-1/2'
'-x+1/2, -y+1/2, -z'
'x+1/2, -y+1/2, z-1/2'

loop_
_atom_site_label
_atom_site_type_symbol
_atom_site_fract_x
_atom_site_fract_y
_atom_site_fract_z
_atom_site_U_iso_or_equiv
_atom_site_adp_type
_atom_site_occupancy
_atom_site_site_symmetry_order
_atom_site_calc_flag
_atom_site_refinement_flags_posn
_atom_site_refinement_flags_adp
C1 C 0.41752(12) 0.0897(3) 0.3112(4) 0.0415(9) Uani 1 1 d . .
O1 O 0.45124(8) 0.1172(2) 0.3945(3) 0.0624(8) Uani 1 1 d . .
O2 O 0.41144(6) 0.09107(18) 0.1677(2) 0.0386(6) Uani 1 1 d . .
C2 C 0.37723(10) 0.0574(3) 0.3535(3) 0.0395(9) Uani 1 1 d . .
H2 H 0.3802 0.0377 0.4508 0.047 Uiso 1 1 calc R U
C3 C 0.33766(10) 0.0542(3) 0.2655(3) 0.0376(9) Uani 1 1 d . .
H3 H 0.3343 0.0636 0.1653 0.045 Uiso 1 1 calc R U
C4 C 0.29829(11) 0.0361(3) 0.3205(4) 0.0406(9) Uani 1 1 d . .
O4 O 0.29658(7) -0.0289(2) 0.4121(3) 0.0544(7) Uani 1 1 d . .
O5 O 0.26199(7) 0.0971(2) 0.2651(2) 0.0477(7) Uani 1 1 d . .
C10 C 0.44445(10) 0.1484(3) 0.1147(4) 0.0484(10) Uani 1 1 d . .
H10A H 0.4704 0.1013 0.1202 0.058 Uiso 1 1 calc R U
H10B H 0.4544 0.2132 0.1744 0.058 Uiso 1 1 calc R U
C11 C 0.42463(10) 0.1812(3) -0.0379(3) 0.0375(9) Uani 1 1 d . .
C12 C 0.38439(10) 0.2386(3) -0.0780(3) 0.0373(9) Uani 1 1 d . .
C13 C 0.36738(11) 0.2679(3) -0.2201(4) 0.0456(9) Uani 1 1 d . .
H13 H 0.3400 0.3053 -0.2477 0.055 Uiso 1 1 calc R U
C14 C 0.38996(12) 0.2432(3) -0.3220(4) 0.0555(11) Uani 1 1 d . .
H14 H 0.3780 0.2633 -0.4193 0.067 Uiso 1 1 calc R U
C15 C 0.42949(12) 0.1897(3) -0.2831(4) 0.0534(11) Uani 1 1 d . .
H15 H 0.4451 0.1736 -0.3533 0.064 Uiso 1 1 calc R U
C16 C 0.44682(11) 0.1591(3) -0.1416(4) 0.0440(9) Uani 1 1 d . .
H16 H 0.4744 0.1223 -0.1155 0.053 Uiso 1 1 calc R U
C17 C 0.36164(11) 0.2683(3) 0.0292(4) 0.0400(9) Uani 1 1 d . .
C20 C 0.26417(11) 0.1888(3) 0.1729(4) 0.0499(11) Uani 1 1 d . .
H20A H 0.2338 0.2099 0.1202 0.060 Uiso 1 1 calc R U
H20B H 0.2804 0.1677 0.1013 0.060 Uiso 1 1 calc R U
C21 C 0.28685(11) 0.2833(3) 0.2580(4) 0.0419(9) Uani 1 1 d . .
C22 C 0.32449(11) 0.3309(3) 0.2318(4) 0.0394(9) Uani 1 1 d . .
C23 C 0.34459(13) 0.4167(3) 0.3173(4) 0.0515(10) Uani 1 1 d . .
H23 H 0.3702 0.4492 0.2996 0.062 Uiso 1 1 calc R U
C24 C 0.32791(15) 0.4551(3) 0.4274(4) 0.0630(12) Uani 1 1 d . .
H24 H 0.3422 0.5130 0.4860 0.076 Uiso 1 1 calc R U
C25 C 0.29026(15) 0.4085(3) 0.4515(4) 0.0629(12) Uani 1 1 d . .
H25 H 0.2783 0.4350 0.5262 0.076 Uiso 1 1 calc R U
C26 C 0.27036(13) 0.3247(3) 0.3680(4) 0.0535(11) Uani 1 1 d . .
H26 H 0.2445 0.2936 0.3857 0.064 Uiso 1 1 calc R U
C27 C 0.34380(11) 0.2944(3) 0.1194(4) 0.0385(9) Uani 1 1 d . .

loop_
_atom_site_aniso_label
_atom_site_aniso_U_11
_atom_site_aniso_U_22
_atom_site_aniso_U_33
_atom_site_aniso_U_23
_atom_site_aniso_U_13
_atom_site_aniso_U_12
C1 0.039(2) 0.066(3) 0.023(2) 0.0005(19) 0.0145(19) 0.0048(19)
O1 0.0312(14) 0.131(3) 0.0249(14) -0.0030(15) 0.0062(12) -0.0119(15)
O2 0.0286(12) 0.0676(16) 0.0225(13) 0.0022(12) 0.0117(10) -0.0018(11)
C2 0.033(2) 0.065(3) 0.0231(18) 0.0062(18) 0.0114(17) 0.0030(18)
C3 0.034(2) 0.056(2) 0.0252(19) 0.0026(17) 0.0122(17) -0.0006(17)
C4 0.031(2) 0.064(2) 0.028(2) -0.003(2) 0.0092(17) -0.0045(19)
O4 0.0464(16) 0.0813(19) 0.0393(15) 0.0163(15) 0.0179(13) -0.0066(13)
O5 0.0313(14) 0.0758(18) 0.0393(15) 0.0100(14) 0.0149(12) -0.0015(13)
C10 0.0269(19) 0.086(3) 0.036(2) 0.005(2) 0.0149(17) -0.0012(19)
C11 0.0305(19) 0.059(2) 0.027(2) -0.0002(17) 0.0151(16) -0.0015(17)
C12 0.037(2) 0.050(2) 0.029(2) -0.0009(18) 0.0175(17) -0.0040(17)
C13 0.044(2) 0.065(3) 0.031(2) 0.0062(19) 0.0159(18) 0.0074(19)
C14 0.059(3) 0.083(3) 0.030(2) 0.011(2) 0.020(2) 0.012(2)
C15 0.055(3) 0.083(3) 0.031(2) -0.001(2) 0.027(2) 0.004(2)
C16 0.0303(19) 0.071(3) 0.036(2) 0.002(2) 0.0184(18) 0.0014(18)
C17 0.037(2) 0.055(2) 0.033(2) 0.0034(18) 0.0188(18) 0.0021(17)
C20 0.030(2) 0.085(3) 0.035(2) 0.017(2) 0.0099(18) 0.008(2)
C21 0.036(2) 0.064(3) 0.030(2) 0.0103(19) 0.0168(17) 0.0161(19)
C22 0.046(2) 0.050(2) 0.029(2) 0.0060(18) 0.0209(18) 0.0110(18)
C23 0.066(3) 0.050(2) 0.046(2) 0.005(2) 0.028(2) 0.008(2)
C24 0.096(3) 0.054(3) 0.048(3) -0.001(2) 0.036(3) 0.015(2)
C25 0.088(3) 0.068(3) 0.047(3) 0.009(2) 0.045(3) 0.032(3)
C26 0.058(3) 0.071(3) 0.043(2) 0.014(2) 0.032(2) 0.023(2)
C27 0.039(2) 0.050(2) 0.031(2) 0.0058(17) 0.0169(18) 0.0045(17)

loop_
_atom_type_symbol
_atom_type_description
_atom_type_scat_dispersion_real
_atom_type_scat_dispersion_imag
_atom_type_scat_source
C C 0.0033 0.0016 'International Tables Vol C Tables 4.2.6.8 and 6.1.1.4'
H H 0.0000 0.0000 'International Tables Vol C Tables 4.2.6.8 and 6.1.1.4'
O O 0.0106 0.0060 'International Tables Vol C Tables 4.2.6.8 and 6.1.1.4'

loop_
_geom_angle_atom_site_label_1
_geom_angle_atom_site_label_2
_geom_angle_atom_site_label_3
_geom_angle
O1 C1 O2 123.6(3)
O1 C1 C2 124.0(3)
O2 C1 C2 112.3(3)
C1 O2 C10 116.1(3)
C3 C2 C1 124.2(3)
C3 C2 H2 117.9
C1 C2 H2 117.9
C2 C3 C4 120.6(3)
C2 C3 H3 119.7
C4 C3 H3 119.7
O4 C4 O5 118.1(3)
O4 C4 C3 124.1(3)
O5 C4 C3 117.8(3)
C4 O5 C20 120.7(2)
O2 C10 C11 108.9(3)
O2 C10 H10A 109.9
C11 C10 H10A 109.9
O2 C10 H10B 109.9
C11 C10 H10B 109.9
H10A C10 H10B 108.3
C16 C11 C12 118.7(3)
C16 C11 C10 119.8(3)
C12 C11 C10 121.4(3)
C13 C12 C11 119.6(3)
C13 C12 C17 120.3(3)
C11 C12 C17 120.1(3)
C14 C13 C12 120.4(3)
C14 C13 H13 119.8
C12 C13 H13 119.8
C15 C14 C13 120.2(3)
C15 C14 H14 119.9
C13 C14 H14 119.9
C14 C15 C16 120.1(3)
C14 C15 H15 120.0
C16 C15 H15 120.0
C11 C16 C15 120.9(3)
C11 C16 H16 119.5
C15 C16 H16 119.5
C27 C17 C12 178.3(4)
O5 C20 C21 111.4(3)
O5 C20 H20A 109.3
C21 C20 H20A 109.3
O5 C20 H20B 109.3
C21 C20 H20B 109.3
H20A C20 H20B 108.0
C26 C21 C22 118.5(4)
C26 C21 C20 119.3(3)
C22 C21 C20 122.3(3)
C23 C22 C21 119.3(3)
C23 C22 C27 118.1(3)
C21 C22 C27 122.6(3)
C24 C23 C22 121.0(4)
C24 C23 H23 119.5
C22 C23 H23 119.5
C23 C24 C25 119.3(4)
C23 C24 H24 120.3
C25 C24 H24 120.3
C26 C25 C24 120.0(4)
C26 C25 H25 120.0
C24 C25 H25 120.0
C25 C26 C21 121.9(4)
C25 C26 H26 119.1
C21 C26 H26 119.1
C17 C27 C22 176.3(4)

loop_
_geom_bond_atom_site_label_1
_geom_bond_atom_site_label_2
_geom_bond_distance
C1 O1 1.201(4)
C1 O2 1.347(4)
C1 C2 1.475(4)
O2 C10 1.449(4)
C2 C3 1.310(4)
C2 H2 0.9500
C3 C4 1.477(4)
C3 H3 0.9500
C4 O4 1.205(4)
C4 O5 1.355(4)
O5 C20 1.454(4)
C10 C11 1.499(5)
C10 H10A 0.9900
C10 H10B 0.9900
C11 C16 1.381(4)
C11 C12 1.411(4)
C12 C13 1.385(4)
C12 C17 1.442(4)
C13 C14 1.381(4)
C13 H13 0.9500
C14 C15 1.368(5)
C14 H14 0.9500
C15 C16 1.385(5)
C15 H15 0.9500
C16 H16 0.9500
C17 C27 1.191(4)
C20 C21 1.500(5)
C20 H20A 0.9900
C20 H20B 0.9900
C21 C26 1.389(5)
C21 C22 1.396(5)
C22 C23 1.392(5)
C22 C27 1.440(5)
C23 C24 1.380(5)
C23 H23 0.9500
C24 C25 1.383(5)
C24 H24 0.9500
C25 C26 1.363(5)
C25 H25 0.9500
C26 H26 0.9500

loop_
_geom_torsion_atom_site_label_1
_geom_torsion_atom_site_label_2
_geom_torsion_atom_site_label_3
_geom_torsion_atom_site_label_4
_geom_torsion
O1 C1 O2 C10 -12.2(5)
C2 C1 O2 C10 164.0(3)
O1 C1 C2 C3 161.6(4)
O2 C1 C2 C3 -14.6(5)
C1 C2 C3 C4 -171.2(3)
C2 C3 C4 O4 -42.2(5)
C2 C3 C4 O5 137.2(3)
O4 C4 O5 C20 169.5(3)
C3 C4 O5 C20 -10.0(4)
C1 O2 C10 C11 -157.2(3)
O2 C10 C11 C16 -130.3(3)
O2 C10 C11 C12 52.4(4)
C16 C11 C12 C13 2.2(5)
C10 C11 C12 C13 179.6(3)
C16 C11 C12 C17 -176.5(3)
C10 C11 C12 C17 0.8(5)
C11 C12 C13 C14 -1.2(5)
C17 C12 C13 C14 177.5(3)
C12 C13 C14 C15 -0.3(6)
C13 C14 C15 C16 0.7(6)
C12 C11 C16 C15 -1.8(5)
C10 C11 C16 C15 -179.2(3)
C14 C15 C16 C11 0.3(6)
C4 O5 C20 C21 -75.6(4)
O5 C20 C21 C26 -57.1(4)
O5 C20 C21 C22 122.0(3)
C26 C21 C22 C23 0.8(5)
C20 C21 C22 C23 -178.3(3)
C26 C21 C22 C27 -179.4(3)
C20 C21 C22 C27 1.4(5)
C21 C22 C23 C24 0.1(5)
C27 C22 C23 C24 -179.6(3)
C22 C23 C24 C25 -1.0(6)
C23 C24 C25 C26 0.8(6)
C24 C25 C26 C21 0.1(6)
C22 C21 C26 C25 -1.0(5)
C20 C21 C26 C25 178.2(3)
